data_7216607
loop_
_publ_author_name
'Liu, Rong'
'Valiyaveettil, Suresh'
'Mok, Kum-Fun'
'Vittal, Jagadese J.'
'Hoong, Angelia Kar Min'

_publ_section_title
;
 Solid-state self-assembly of 1,4-bis(2-carboxybenzyloxy)benzene in the
 presence and absence of aromatic amines
;
_journal_issue 95
_journal_name_full CrystEngComm
_journal_page_first 574
_journal_paper_doi 10.1039/b206055h
_journal_volume 4
_journal_year 2002
_chemical_formula_sum 'C32 H26 N2 O6'
_chemical_formula_weight 534.55
_chemical_name_systematic
; 
? 
;
_space_group_IT_number 2
_symmetry_cell_setting triclinic
_symmetry_space_group_name_Hall '-P 1'
_symmetry_space_group_name_H-M 'P -1'
_atom_sites_solution_hydrogens geom
_atom_sites_solution_primary direct
_atom_sites_solution_secondary difmap
_audit_creation_method SHELXL-97
_cell_angle_alpha 83.523(2)
_cell_angle_beta 80.3840(10)
_cell_angle_gamma 87.233(2)
_cell_formula_units_Z 1
_cell_length_a 6.1009(7)
_cell_length_b 8.0739(9)
_cell_length_c 13.4904(15)
_cell_measurement_reflns_used 1696
_cell_measurement_temperature 293(2)
_cell_measurement_theta_max 25.0
_cell_measurement_theta_min 2.06
_cell_volume 650.70(13)
_computing_cell_refinement 'Bruker AXS, SAINT'
_computing_data_collection 'Bruker AXS, SMART'
_computing_data_reduction 'Bruker AXS, SAINT'
_computing_molecular_graphics 'Bruker AXS, SHELXTL'
_computing_publication_material 'Bruker AXS, SHELXTL'
_computing_structure_refinement 'SHELXL-97 (Sheldrick, 1997)'
_computing_structure_solution 'SHELXS-97 (Sheldrick, 1990)'
_diffrn_ambient_temperature 293(2)
_diffrn_measured_fraction_theta_full 0.916
_diffrn_measured_fraction_theta_max 0.916
_diffrn_measurement_method '\w scans'
_diffrn_radiation_monochromator graphite
_diffrn_radiation_source 'fine-focus sealed tube'
_diffrn_radiation_type MoK\a
_diffrn_radiation_wavelength 0.71073
_diffrn_reflns_av_R_equivalents 0.0207
_diffrn_reflns_av_sigmaI/netI 0.0441
_diffrn_reflns_limit_h_max 7
_diffrn_reflns_limit_h_min -7
_diffrn_reflns_limit_k_max 9
_diffrn_reflns_limit_k_min -7
_diffrn_reflns_limit_l_max 16
_diffrn_reflns_limit_l_min -16
_diffrn_reflns_number 4072
_diffrn_reflns_theta_full 26.37
_diffrn_reflns_theta_max 26.37
_diffrn_reflns_theta_min 2.54
_exptl_absorpt_coefficient_mu 0.095
_exptl_absorpt_correction_T_max 0.9467
_exptl_absorpt_correction_T_min 0.0837
_exptl_absorpt_correction_type 'sadabs (Sheldrick, 1996)'
_exptl_crystal_colour colorless
_exptl_crystal_density_diffrn 1.364
_exptl_crystal_density_meas ?
_exptl_crystal_density_method 'not measured'
_exptl_crystal_description 'thin plates'
_exptl_crystal_F_000 280
_exptl_crystal_size_max 0.44
_exptl_crystal_size_mid 0.14
_exptl_crystal_size_min 0.03
_refine_diff_density_max 0.234
_refine_diff_density_min -0.190
_refine_diff_density_rms 0.041
_refine_ls_extinction_coef 0.043(8)
_refine_ls_extinction_expression Fc^*^=kFc[1+0.001xFc^2^\l^3^/sin(2\q)]^-1/4^
_refine_ls_extinction_method SHELXL
_refine_ls_goodness_of_fit_ref 1.035
_refine_ls_hydrogen_treatment mixed
_refine_ls_matrix_type full
_refine_ls_number_parameters 186
_refine_ls_number_reflns 2441
_refine_ls_number_restraints 0
_refine_ls_restrained_S_all 1.035
_refine_ls_R_factor_all 0.0887
_refine_ls_R_factor_gt 0.0527
_refine_ls_shift/su_max 0.000
_refine_ls_shift/su_mean 0.000
_refine_ls_structure_factor_coef Fsqd
_refine_ls_weighting_details 'calc w=1/[\s^2^(Fo^2^)+(0.0746P)^2^+0.0485P] where P=(Fo^2^+2Fc^2^)/3'
_refine_ls_weighting_scheme calc
_refine_ls_wR_factor_gt 0.1300
_refine_ls_wR_factor_ref 0.1480
_reflns_number_gt 1582
_reflns_number_total 2441
_reflns_threshold_expression >2sigma(I)
_cod_data_source_file b206055h.txt
_cod_data_source_block 1.bipy
_cod_depositor_comments
;
The following automatic conversions were performed:

'_exptl_crystal_density_meas' value 'not measured' was changed to '?'
- the value is perceived as not measured.

Automatic conversion script
Id: cif_fix_values 3008 2015-01-20 13:52:24Z robertas 
;
_cod_original_sg_symbol_H-M P-1
_cod_database_code 7216607

loop_
_symmetry_equiv_pos_as_xyz
'x, y, z'
'-x, -y, -z'

loop_
_atom_site_label
_atom_site_type_symbol
_atom_site_fract_x
_atom_site_fract_y
_atom_site_fract_z
_atom_site_U_iso_or_equiv
_atom_site_adp_type
_atom_site_occupancy
_atom_site_symmetry_multiplicity
_atom_site_calc_flag
_atom_site_refinement_flags
O1 O -0.1566(3) 0.3332(2) 0.33224(13) 0.0669(5) Uani 1 1 d .
H1 H -0.206(5) 0.440(4) 0.358(2) 0.100(10) Uiso 1 1 d .
O2 O 0.1552(3) 0.4649(2) 0.27436(15) 0.0729(5) Uani 1 1 d .
O3 O 0.6852(3) 0.2694(2) 0.08550(13) 0.0654(5) Uani 1 1 d .
N1 N -0.3102(3) 0.6166(2) 0.40629(15) 0.0622(6) Uani 1 1 d .
C1 C -0.2030(5) 0.6895(3) 0.4662(2) 0.0840(9) Uani 1 1 d .
H1A H -0.0730 0.6375 0.4832 0.101 Uiso 1 1 calc R
C2 C -0.2714(5) 0.8368(3) 0.5048(2) 0.0768(8) Uani 1 1 d .
H2 H -0.1897 0.8807 0.5474 0.092 Uiso 1 1 calc R
C3 C -0.4602(3) 0.9194(3) 0.48057(14) 0.0462(5) Uani 1 1 d .
C4 C -0.5685(4) 0.8455(3) 0.4158(2) 0.0683(7) Uani 1 1 d .
H4 H -0.6956 0.8971 0.3953 0.082 Uiso 1 1 calc R
C5 C -0.4906(4) 0.6968(3) 0.3815(2) 0.0724(8) Uani 1 1 d .
H5 H -0.5687 0.6499 0.3386 0.087 Uiso 1 1 calc R
C6 C 0.0472(4) 0.3417(3) 0.28101(15) 0.0480(5) Uani 1 1 d .
C7 C 0.1287(3) 0.1850(3) 0.23639(14) 0.0427(5) Uani 1 1 d .
C8 C -0.0085(4) 0.0485(3) 0.25383(16) 0.0529(6) Uani 1 1 d .
H8 H -0.1498 0.0578 0.2917 0.063 Uiso 1 1 calc R
C9 C 0.0610(4) -0.1002(3) 0.21606(18) 0.0624(7) Uani 1 1 d .
H9 H -0.0323 -0.1905 0.2287 0.075 Uiso 1 1 calc R
C10 C 0.2683(4) -0.1139(3) 0.15990(18) 0.0625(7) Uani 1 1 d .
H10 H 0.3165 -0.2142 0.1345 0.075 Uiso 1 1 calc R
C11 C 0.4061(4) 0.0204(3) 0.14079(17) 0.0557(6) Uani 1 1 d .
H11 H 0.5463 0.0091 0.1022 0.067 Uiso 1 1 calc R
C12 C 0.3412(3) 0.1718(3) 0.17754(14) 0.0441(5) Uani 1 1 d .
C13 C 0.4911(3) 0.3188(3) 0.15123(16) 0.0507(6) Uani 1 1 d .
H13A H 0.4150 0.4118 0.1180 0.061 Uiso 1 1 calc R
H13B H 0.5316 0.3533 0.2121 0.061 Uiso 1 1 calc R
C14 C 0.8370(3) 0.3893(3) 0.04588(16) 0.0504(6) Uani 1 1 d .
C15 C 0.8097(4) 0.5567(3) 0.05861(16) 0.0550(6) Uani 1 1 d .
H15 H 0.6822 0.5956 0.0982 0.066 Uiso 1 1 calc R
C16 C 0.9717(4) 0.6665(3) 0.01250(17) 0.0552(6) Uani 1 1 d .
H16 H 0.9518 0.7793 0.0208 0.066 Uiso 1 1 calc R

loop_
_atom_site_aniso_label
_atom_site_aniso_U_11
_atom_site_aniso_U_22
_atom_site_aniso_U_33
_atom_site_aniso_U_23
_atom_site_aniso_U_13
_atom_site_aniso_U_12
O1 0.0583(10) 0.0585(11) 0.0810(11) -0.0271(9) 0.0108(8) -0.0036(8)
O2 0.0655(11) 0.0526(11) 0.1007(13) -0.0293(9) 0.0029(9) -0.0101(9)
O3 0.0536(10) 0.0599(11) 0.0774(11) -0.0153(8) 0.0126(8) -0.0109(8)
N1 0.0690(13) 0.0509(12) 0.0645(12) -0.0176(10) 0.0016(10) 0.0048(10)
C1 0.096(2) 0.0682(19) 0.098(2) -0.0320(16) -0.0413(17) 0.0343(16)
C2 0.093(2) 0.0691(18) 0.0798(17) -0.0323(14) -0.0408(15) 0.0301(15)
C3 0.0498(12) 0.0433(13) 0.0427(11) -0.0063(9) 0.0007(9) 0.0013(10)
C4 0.0570(15) 0.0646(17) 0.0917(18) -0.0336(14) -0.0227(13) 0.0112(12)
C5 0.0666(17) 0.0687(18) 0.0894(19) -0.0364(15) -0.0177(14) 0.0052(14)
C6 0.0502(13) 0.0491(14) 0.0461(11) -0.0112(10) -0.0073(9) -0.0010(11)
C7 0.0470(12) 0.0424(12) 0.0397(10) -0.0063(9) -0.0080(9) -0.0028(9)
C8 0.0516(13) 0.0530(14) 0.0527(12) -0.0117(11) 0.0013(10) -0.0077(11)
C9 0.0706(16) 0.0500(15) 0.0669(15) -0.0159(12) -0.0026(12) -0.0134(12)
C10 0.0688(16) 0.0485(15) 0.0703(15) -0.0225(12) -0.0009(12) -0.0011(12)
C11 0.0532(13) 0.0575(15) 0.0555(13) -0.0164(11) 0.0007(10) -0.0016(11)
C12 0.0456(12) 0.0469(13) 0.0409(10) -0.0075(9) -0.0075(9) -0.0030(10)
C13 0.0444(12) 0.0537(14) 0.0529(12) -0.0097(10) -0.0007(9) -0.0053(10)
C14 0.0431(12) 0.0575(15) 0.0505(12) -0.0078(10) -0.0041(9) -0.0083(10)
C15 0.0433(12) 0.0621(16) 0.0573(13) -0.0129(11) 0.0029(10) -0.0037(11)
C16 0.0523(13) 0.0518(14) 0.0614(13) -0.0128(11) -0.0036(11) -0.0032(11)

loop_
_atom_type_symbol
_atom_type_description
_atom_type_scat_dispersion_real
_atom_type_scat_dispersion_imag
_atom_type_scat_source
C C 0.0033 0.0016 'International Tables Vol C Tables 4.2.6.8 and 6.1.1.4'
H H 0.0000 0.0000 'International Tables Vol C Tables 4.2.6.8 and 6.1.1.4'
N N 0.0061 0.0033 'International Tables Vol C Tables 4.2.6.8 and 6.1.1.4'
O O 0.0106 0.0060 'International Tables Vol C Tables 4.2.6.8 and 6.1.1.4'

loop_
_geom_angle_atom_site_label_1
_geom_angle_atom_site_label_2
_geom_angle_atom_site_label_3
_geom_angle
_geom_angle_site_symmetry_3
C14 O3 C13 117.61(17) .
C1 N1 C5 116.0(2) .
N1 C1 C2 124.2(2) .
C1 C2 C3 120.1(2) .
C2 C3 C4 115.7(2) .
C2 C3 C3 122.2(2) 2_476
C4 C3 C3 122.1(2) 2_476
C5 C4 C3 120.6(2) .
N1 C5 C4 123.4(2) .
O2 C6 O1 121.8(2) .
O2 C6 C7 124.6(2) .
O1 C6 C7 113.6(2) .
C8 C7 C12 119.39(19) .
C8 C7 C6 119.00(19) .
C12 C7 C6 121.61(19) .
C9 C8 C7 121.2(2) .
C10 C9 C8 119.5(2) .
C9 C10 C11 120.2(2) .
C10 C11 C12 121.7(2) .
C11 C12 C7 117.9(2) .
C11 C12 C13 120.50(18) .
C7 C12 C13 121.54(18) .
O3 C13 C12 108.09(17) .
O3 C14 C15 125.25(19) .
O3 C14 C16 115.5(2) 2_765
C15 C14 C16 119.2(2) 2_765
C16 C15 C14 120.0(2) .
C15 C16 C14 120.8(2) 2_765

loop_
_geom_bond_atom_site_label_1
_geom_bond_atom_site_label_2
_geom_bond_distance
_geom_bond_site_symmetry_2
O1 C6 1.318(3) .
O2 C6 1.207(3) .
O3 C14 1.373(3) .
O3 C13 1.425(2) .
N1 C1 1.322(3) .
N1 C5 1.322(3) .
C1 C2 1.371(3) .
C2 C3 1.371(3) .
C3 C4 1.379(3) .
C3 C3 1.488(4) 2_476
C4 C5 1.371(3) .
C6 C7 1.490(3) .
C7 C8 1.392(3) .
C7 C12 1.409(3) .
C8 C9 1.377(3) .
C9 C10 1.368(3) .
C10 C11 1.379(3) .
C11 C12 1.386(3) .
C12 C13 1.507(3) .
C14 C15 1.381(3) .
C14 C16 1.381(3) 2_765
C15 C16 1.380(3) .
C16 C14 1.381(3) 2_765
